data_7158417
loop_
_publ_author_name
'Camats, Marc'
'Favier, Isabelle'
'Mallet-Ladeira, Sonia'
'Pla, Daniel'
'G\'omez, Montserrat'

_publ_section_title
;
 Understanding Cu(II)-based systems for C(sp<sup>3</sup>)-H bond
 functionalization: insights into the synthesis of aza-heterocycles.
;
_journal_issue 1
_journal_name_full 'Organic &amp; biomolecular chemistry'
_journal_page_first 219
_journal_page_last 227
_journal_paper_doi 10.1039/d1ob02118d
_journal_volume 20
_journal_year 2021
_chemical_formula_moiety 'C18 H22 Br4 Cu2 F2 N4'
_chemical_formula_sum 'C18 H22 Br4 Cu2 F2 N4'
_chemical_formula_weight 779.10
_space_group_crystal_system triclinic
_space_group_IT_number 2
_space_group_name_Hall '-P 1'
_space_group_name_H-M_alt 'P -1'
_atom_sites_solution_hydrogens geom
_audit_creation_method SHELXL-2018/3
_audit_update_record
;
2021-04-12 deposited with the CCDC.	2021-11-26 downloaded from the CCDC.
;
_cell_angle_alpha 71.537(2)
_cell_angle_beta 79.335(2)
_cell_angle_gamma 70.634(3)
_cell_formula_units_Z 1
_cell_length_a 7.8883(6)
_cell_length_b 8.1714(7)
_cell_length_c 10.3538(8)
_cell_measurement_reflns_used 6626
_cell_measurement_temperature 193(2)
_cell_measurement_theta_max 28.22
_cell_measurement_theta_min 2.75
_cell_volume 594.83(8)
_computing_cell_refinement 'Bruker SAINT'
_computing_data_collection 'Bruker APEX2'
_computing_data_reduction 'Bruker SAINT'
_computing_molecular_graphics 'Bruker SHELXTL'
_computing_publication_material 'Bruker SHELXTL'
_computing_structure_refinement 'SHELXL-2018/3 (Sheldrick, 2018)'
_computing_structure_solution 'SHELXT (Sheldrick 2015)'
_diffrn_ambient_temperature 193(2)
_diffrn_measured_fraction_theta_full 0.995
_diffrn_measured_fraction_theta_max 0.996
_diffrn_measurement_device_type 'Bruker kappa APEX-II CCD Quazar'
_diffrn_measurement_method 'phi and omega scans'
_diffrn_radiation_type MoK\a
_diffrn_radiation_wavelength 0.71073
_diffrn_reflns_av_R_equivalents 0.0347
_diffrn_reflns_av_unetI/netI 0.0245
_diffrn_reflns_Laue_measured_fraction_full 0.995
_diffrn_reflns_Laue_measured_fraction_max 0.996
_diffrn_reflns_limit_h_max 10
_diffrn_reflns_limit_h_min -10
_diffrn_reflns_limit_k_max 10
_diffrn_reflns_limit_k_min -10
_diffrn_reflns_limit_l_max 11
_diffrn_reflns_limit_l_min -13
_diffrn_reflns_number 16362
_diffrn_reflns_point_group_measured_fraction_full 0.995
_diffrn_reflns_point_group_measured_fraction_max 0.996
_diffrn_reflns_theta_full 25.242
_diffrn_reflns_theta_max 27.484
_diffrn_reflns_theta_min 3.269
_diffrn_source 'Incoatec microfocus sealed tube'
_exptl_absorpt_coefficient_mu 8.534
_exptl_absorpt_correction_T_max 0.7457
_exptl_absorpt_correction_T_min 0.4616
_exptl_absorpt_correction_type multi-scan
_exptl_absorpt_process_details 'SADABS (Bruker-AXS)'
_exptl_crystal_colour brown
_exptl_crystal_density_diffrn 2.175
_exptl_crystal_description needle
_exptl_crystal_F_000 374
_exptl_crystal_size_max 0.250
_exptl_crystal_size_mid 0.100
_exptl_crystal_size_min 0.060
_refine_diff_density_max 0.357
_refine_diff_density_min -0.394
_refine_diff_density_rms 0.078
_refine_ls_extinction_method none
_refine_ls_goodness_of_fit_ref 1.068
_refine_ls_hydrogen_treatment constr
_refine_ls_matrix_type full
_refine_ls_number_parameters 137
_refine_ls_number_reflns 2720
_refine_ls_number_restraints 0
_refine_ls_restrained_S_all 1.068
_refine_ls_R_factor_all 0.0288
_refine_ls_R_factor_gt 0.0209
_refine_ls_shift/su_max 0.001
_refine_ls_shift/su_mean 0.000
_refine_ls_structure_factor_coef Fsqd
_refine_ls_weighting_details 'w=1/[\s^2^(Fo^2^)+(0.0136P)^2^+0.5897P] where P=(Fo^2^+2Fc^2^)/3'
_refine_ls_weighting_scheme calc
_refine_ls_wR_factor_gt 0.0451
_refine_ls_wR_factor_ref 0.0473
_reflns_Friedel_coverage 0.000
_reflns_number_gt 2338
_reflns_number_total 2720
_reflns_threshold_expression 'I > 2\s(I)'
_cod_data_source_file d1ob02118d2.cif
_cod_data_source_block CuA
_cod_depositor_comments 'Adding full bibliography for 7158417--7158420.cif.'
_cod_database_code 7158417
_shelx_shelxl_version_number 2018/3
_shelx_space_group_comment
; 
The symmetry employed for this shelxl refinement is uniquely defined 
by the following loop, which should always be used as a source of 
symmetry information in preference to the above space-group names. 
They are only intended as comments. 
;
_shelx_estimated_absorpt_t_min 0.224
_shelx_estimated_absorpt_t_max 0.628

loop_
_space_group_symop_operation_xyz
'x, y, z'
'-x, -y, -z'

loop_
_atom_site_label
_atom_site_type_symbol
_atom_site_fract_x
_atom_site_fract_y
_atom_site_fract_z
_atom_site_U_iso_or_equiv
_atom_site_adp_type
_atom_site_occupancy
_atom_site_site_symmetry_order
_atom_site_calc_flag
_atom_site_refinement_flags_posn
_atom_site_refinement_flags_adp
_atom_site_refinement_flags_occupancy
_atom_site_disorder_assembly
_atom_site_disorder_group
Cu1 Cu 0.46642(4) 0.78358(4) 0.58999(3) 0.02159(8) Uani 1 1 d . . . . .
Br1 Br 0.74491(3) 0.86109(4) 0.50101(3) 0.02598(7) Uani 1 1 d . . . . .
Br2 Br 0.52132(4) 0.74356(4) 0.81864(3) 0.03326(8) Uani 1 1 d . . . . .
F1 F 0.1027(2) 0.6110(2) 0.31238(17) 0.0373(4) Uani 1 1 d . . . . .
N1 N 0.4400(3) 0.7457(3) 0.4076(2) 0.0220(4) Uani 1 1 d . . . . .
N2 N 0.2497(3) 0.6851(3) 0.6468(2) 0.0230(5) Uani 1 1 d . . . . .
C1 C 0.5318(4) 0.7884(4) 0.2864(3) 0.0257(6) Uani 1 1 d . . . . .
H1 H 0.632110 0.830995 0.280336 0.031 Uiso 1 1 calc R U . . .
C2 C 0.4857(4) 0.7727(4) 0.1687(3) 0.0279(6) Uani 1 1 d . . . . .
H2 H 0.553765 0.805043 0.083883 0.034 Uiso 1 1 calc R U . . .
C3 C 0.3421(4) 0.7104(4) 0.1748(3) 0.0286(6) Uani 1 1 d . . . . .
H3 H 0.309409 0.696635 0.095873 0.034 Uiso 1 1 calc R U . . .
C4 C 0.2474(3) 0.6689(4) 0.3008(3) 0.0260(6) Uani 1 1 d . . . . .
C5 C 0.2962(3) 0.6864(3) 0.4156(2) 0.0212(5) Uani 1 1 d . . . . .
C6 C 0.1999(3) 0.6488(3) 0.5520(3) 0.0239(5) Uani 1 1 d . . . . .
H6 H 0.102552 0.598595 0.568943 0.029 Uiso 1 1 calc R U . . .
C7 C 0.1469(4) 0.6549(4) 0.7819(3) 0.0290(6) Uani 1 1 d . . . . .
H7A H 0.231720 0.587508 0.853390 0.035 Uiso 1 1 calc R U . . .
H7B H 0.068244 0.580742 0.785607 0.035 Uiso 1 1 calc R U . . .
C8 C 0.0323(4) 0.8315(4) 0.8104(3) 0.0337(7) Uani 1 1 d . . . . .
H8A H -0.057280 0.896454 0.742001 0.040 Uiso 1 1 calc R U . . .
H8B H 0.109715 0.908494 0.802685 0.040 Uiso 1 1 calc R U . . .
C9 C -0.0651(4) 0.7958(5) 0.9537(3) 0.0397(7) Uani 1 1 d . . . . .
H9A H -0.147182 0.725813 0.959298 0.060 Uiso 1 1 calc R U . . .
H9B H -0.134246 0.910912 0.972939 0.060 Uiso 1 1 calc R U . . .
H9C H 0.023673 0.727682 1.020878 0.060 Uiso 1 1 calc R U . . .

loop_
_atom_site_aniso_label
_atom_site_aniso_U_11
_atom_site_aniso_U_22
_atom_site_aniso_U_33
_atom_site_aniso_U_23
_atom_site_aniso_U_13
_atom_site_aniso_U_12
Cu1 0.02419(16) 0.02682(17) 0.01621(15) -0.00603(12) 0.00040(12) -0.01169(13)
Br1 0.01892(12) 0.03106(15) 0.02778(14) -0.00710(11) -0.00167(10) -0.00828(11)
Br2 0.04336(17) 0.04346(18) 0.01866(14) -0.00800(12) -0.00448(11) -0.01964(14)
F1 0.0341(9) 0.0548(11) 0.0362(9) -0.0194(8) -0.0014(7) -0.0242(8)
N1 0.0230(11) 0.0239(11) 0.0202(11) -0.0075(9) 0.0017(8) -0.0092(9)
N2 0.0264(11) 0.0264(12) 0.0174(10) -0.0048(9) 0.0026(9) -0.0128(9)
C1 0.0278(14) 0.0296(14) 0.0225(13) -0.0088(11) 0.0044(11) -0.0140(12)
C2 0.0325(15) 0.0325(15) 0.0171(12) -0.0080(11) 0.0052(11) -0.0102(12)
C3 0.0338(15) 0.0348(15) 0.0217(13) -0.0129(12) -0.0034(11) -0.0104(13)
C4 0.0243(13) 0.0275(14) 0.0283(14) -0.0093(11) -0.0033(11) -0.0081(11)
C5 0.0214(12) 0.0205(13) 0.0213(12) -0.0067(10) -0.0002(10) -0.0057(10)
C6 0.0205(12) 0.0255(13) 0.0255(13) -0.0058(11) 0.0002(10) -0.0090(11)
C7 0.0331(15) 0.0377(16) 0.0183(13) -0.0056(11) 0.0057(11) -0.0192(13)
C8 0.0312(15) 0.0408(17) 0.0263(15) -0.0091(13) 0.0050(12) -0.0111(13)
C9 0.0314(15) 0.061(2) 0.0273(15) -0.0150(14) 0.0068(12) -0.0161(15)

loop_
_atom_type_symbol
_atom_type_description
_atom_type_scat_dispersion_real
_atom_type_scat_dispersion_imag
_atom_type_scat_source
C C 0.0033 0.0016 'International Tables Vol C Tables 4.2.6.8 and 6.1.1.4'
H H 0.0000 0.0000 'International Tables Vol C Tables 4.2.6.8 and 6.1.1.4'
N N 0.0061 0.0033 'International Tables Vol C Tables 4.2.6.8 and 6.1.1.4'
F F 0.0171 0.0103 'International Tables Vol C Tables 4.2.6.8 and 6.1.1.4'
Cu Cu 0.3201 1.2651 'International Tables Vol C Tables 4.2.6.8 and 6.1.1.4'
Br Br -0.2901 2.4595 'International Tables Vol C Tables 4.2.6.8 and 6.1.1.4'

loop_
_geom_angle_atom_site_label_1
_geom_angle_atom_site_label_2
_geom_angle_atom_site_label_3
_geom_angle
_geom_angle_site_symmetry_1
_geom_angle_site_symmetry_3
_geom_angle_publ_flag
N2 Cu1 N1 80.11(8) . . ?
N2 Cu1 Br2 94.48(6) . . ?
N1 Cu1 Br2 165.05(6) . . ?
N2 Cu1 Br1 170.04(6) . . ?
N1 Cu1 Br1 92.33(6) . . ?
Br2 Cu1 Br1 91.240(14) . . ?
N2 Cu1 Br1 93.48(6) . 2_676 ?
N1 Cu1 Br1 88.27(6) . 2_676 ?
Br2 Cu1 Br1 106.057(15) . 2_676 ?
Br1 Cu1 Br1 92.761(13) . 2_676 ?
Cu1 Br1 Cu1 87.238(13) . 2_676 ?
C1 N1 C5 118.7(2) . . ?
C1 N1 Cu1 128.78(17) . . ?
C5 N1 Cu1 112.13(16) . . ?
C6 N2 C7 118.0(2) . . ?
C6 N2 Cu1 114.37(17) . . ?
C7 N2 Cu1 127.58(17) . . ?
N1 C1 C2 122.2(2) . . ?
N1 C1 H1 118.9 . . ?
C2 C1 H1 118.9 . . ?
C3 C2 C1 120.1(2) . . ?
C3 C2 H2 120.0 . . ?
C1 C2 H2 120.0 . . ?
C2 C3 C4 116.9(2) . . ?
C2 C3 H3 121.6 . . ?
C4 C3 H3 121.6 . . ?
F1 C4 C5 118.8(2) . . ?
F1 C4 C3 119.5(2) . . ?
C5 C4 C3 121.6(2) . . ?
N1 C5 C4 120.5(2) . . ?
N1 C5 C6 114.8(2) . . ?
C4 C5 C6 124.7(2) . . ?
N2 C6 C5 118.4(2) . . ?
N2 C6 H6 120.8 . . ?
C5 C6 H6 120.8 . . ?
N2 C7 C8 111.4(2) . . ?
N2 C7 H7A 109.3 . . ?
C8 C7 H7A 109.3 . . ?
N2 C7 H7B 109.3 . . ?
C8 C7 H7B 109.3 . . ?
H7A C7 H7B 108.0 . . ?
C7 C8 C9 110.0(2) . . ?
C7 C8 H8A 109.7 . . ?
C9 C8 H8A 109.7 . . ?
C7 C8 H8B 109.7 . . ?
C9 C8 H8B 109.7 . . ?
H8A C8 H8B 108.2 . . ?
C8 C9 H9A 109.5 . . ?
C8 C9 H9B 109.5 . . ?
H9A C9 H9B 109.5 . . ?
C8 C9 H9C 109.5 . . ?
H9A C9 H9C 109.5 . . ?
H9B C9 H9C 109.5 . . ?

loop_
_geom_bond_atom_site_label_1
_geom_bond_atom_site_label_2
_geom_bond_distance
_geom_bond_site_symmetry_2
_geom_bond_publ_flag
Cu1 N2 2.039(2) . ?
Cu1 N1 2.065(2) . ?
Cu1 Br2 2.3862(4) . ?
Cu1 Br1 2.4249(4) . ?
Cu1 Br1 2.7813(5) 2_676 ?
Cu1 Cu1 3.6008(7) 2_676 ?
F1 C4 1.347(3) . ?
N1 C1 1.331(3) . ?
N1 C5 1.354(3) . ?
N2 C6 1.269(3) . ?
N2 C7 1.472(3) . ?
C1 C2 1.388(4) . ?
C1 H1 0.9500 . ?
C2 C3 1.371(4) . ?
C2 H2 0.9500 . ?
C3 C4 1.379(4) . ?
C3 H3 0.9500 . ?
C4 C5 1.377(4) . ?
C5 C6 1.465(3) . ?
C6 H6 0.9500 . ?
C7 C8 1.514(4) . ?
C7 H7A 0.9900 . ?
C7 H7B 0.9900 . ?
C8 C9 1.526(4) . ?
C8 H8A 0.9900 . ?
C8 H8B 0.9900 . ?
C9 H9A 0.9800 . ?
C9 H9B 0.9800 . ?
C9 H9C 0.9800 . ?
